data_4021177
loop_
_publ_author_name
'Yuka Kobayashi'
'Toshie Kurasawa'
'Kazushi Kinbara'
'Kazuhiko Saigo'

_publ_section_title
;
 Rational Design of CH/\p Interaction Sites
 in a Basic Resolving Agent
;
_journal_name_full 'Journal of Organic Chemistry'
_journal_page_first 7436
_journal_page_last 7441
_journal_paper_doi 10.1021/jo049154d
_journal_volume 69
_journal_year 2004
_chemical_absolute_configuration rm
_chemical_formula_moiety 'C23 H25 N O3 '
_chemical_formula_sum 'C23 H25 N O3'
_chemical_formula_weight 363.45
_chemical_name_common
;
(1R,2S)-1-aminobenz[f]indan-2-ol,(S)-3-phenylbutyric acid
;
_space_group_IT_number 4
_symmetry_cell_setting monoclinic
_symmetry_space_group_name_Hall 'P 2yb'
_symmetry_space_group_name_H-M 'P 1 21 1'
_cell_angle_alpha 90
_cell_angle_beta 95.28(2)
_cell_angle_gamma 90
_cell_formula_units_Z 2
_cell_length_a 12.81(2)
_cell_length_b 6.099(7)
_cell_length_c 12.650(10)
_cell_measurement_temperature 123
_cell_volume 984.1(17)
_exptl_crystal_density_diffrn 1.226
_cod_original_sg_symbol_H-M 'P 21'
_cod_original_formula_sum 'C23 H25 N O3 '
_cod_database_code 4021177

loop_
_symmetry_equiv_pos_as_xyz
'  +x,  +y,  +z'
'  -x,1/2+y,  -z'

loop_
_atom_site_label
_atom_site_type_symbol
_atom_site_fract_x
_atom_site_fract_y
_atom_site_fract_z
_atom_site_U_iso_or_equiv
_atom_site_adp_type
_atom_site_occupancy
_atom_site_symmetry_multiplicity
_atom_site_calc_flag
_atom_site_refinement_flags
_atom_site_disorder_assembly
_atom_site_disorder_group
O(1) O 0.0268(3) 0.5531(8) 0.4327(3) 0.0199(13) Uani 1.00 1 d . . .
O(2) O 0.0928(4) 0.2898(8) 0.6995(4) 0.024(1) Uani 1.00 1 d . . .
O(3) O 0.1897(4) 0.0030(8) 0.7628(4) 0.029(2) Uani 1.00 1 d . . .
N(4) N 0.1123(4) 0.7093(9) 0.6196(4) 0.018(2) Uani 1.00 1 d . . .
C(5) C 0.2924(5) 0.4017(12) 0.5218(5) 0.019(2) Uani 1.00 1 d . . .
C(6) C 0.1929(5) 0.3517(12) 0.4521(6) 0.021(2) Uani 1.00 1 d . . .
C(7) C 0.1828(5) 0.7166(11) 0.5324(5) 0.018(2) Uani 1.00 1 d . . .
C(8) C 0.3801(5) 0.2693(13) 0.5445(6) 0.028(2) Uani 1.00 1 d . . .
C(9) C 0.2083(5) 0.2324(12) 1.0107(6) 0.026(2) Uani 1.00 1 d . . .
C(10) C 0.2917(5) 0.2680(12) 0.9322(5) 0.020(2) Uani 1.00 1 d . . .
C(11) C 0.2884(5) 0.6076(11) 0.5656(5) 0.013(2) Uani 1.00 1 d . . .
C(12) C 0.5557(5) 0.2179(12) 0.6413(6) 0.024(2) Uani 1.00 1 d . . .
C(13) C 0.2424(6) 0.3619(12) 0.8276(6) 0.028(2) Uani 1.00 1 d . . .
C(14) C 0.3675(5) 0.6986(13) 0.6357(5) 0.022(2) Uani 1.00 1 d . . .
C(15) C 0.4589(5) 0.5649(12) 0.6596(5) 0.021(2) Uani 1.00 1 d . . .
C(16) C 0.1679(5) 0.206(1) 0.7598(6) 0.025(2) Uani 1.00 1 d . . .
C(17) C 0.0548(6) 0.167(1) 1.1504(7) 0.039(3) Uani 1.00 1 d . . .
C(18) C 0.0815(6) 0.003(1) 1.0834(6) 0.035(2) Uani 1.00 1 d . . .
C(19) C 0.1800(6) 0.4009(13) 1.0766(6) 0.033(2) Uani 1.00 1 d . . .
C(20) C 0.1569(5) 0.0292(13) 1.0137(6) 0.027(2) Uani 1.00 1 d . . .
C(21) C 0.5449(5) 0.6381(12) 0.7315(6) 0.023(2) Uani 1.00 1 d . . .
C(22) C 0.6304(6) 0.503(1) 0.7563(6) 0.035(3) Uani 1.00 1 d . . .
C(23) C 0.4647(5) 0.3488(13) 0.6140(6) 0.022(2) Uani 1.00 1 d . . .
C(24) C 0.1044(6) 0.362(2) 1.1454(6) 0.037(3) Uani 1.00 1 d . . .
C(25) C 0.6348(6) 0.292(1) 0.7113(6) 0.035(3) Uani 1.00 1 d . . .
C(26) C 0.1386(5) 0.5780(11) 0.4370(6) 0.021(2) Uani 1.00 1 d . . .
C(27) C 0.3835(7) 0.408(2) 0.9747(7) 0.070(4) Uani 1.00 1 d . . .
H(1) H 0.3837 0.1288 0.5126 0.034 Uiso 1.00 1 d . . .
H(2) H 0.3616 0.8408 0.6651 0.027 Uiso 1.00 1 d . . .
H(3) H 0.5615 0.0782 0.6091 0.029 Uiso 1.00 1 d . . .
H(4) H 0.5431 0.7822 0.7598 0.028 Uiso 1.00 1 d . . .
H(5) H 0.6859 0.555 0.8050 0.042 Uiso 1.00 1 d . . .
H(6) H 0.6934 0.202 0.7325 0.042 Uiso 1.00 1 d . . .
H(7) H 0.2131 0.5401 1.0751 0.039 Uiso 1.00 1 d . . .
H(8) H 0.0476 -0.135 1.0849 0.041 Uiso 1.00 1 d . . .
H(9) H 0.0018 0.145 1.1972 0.047 Uiso 1.00 1 d . . .
H(10) H 0.0863 0.475 1.1922 0.044 Uiso 1.00 1 d . . .
H(11) H 0.1740 -0.0853 0.9674 0.032 Uiso 1.00 1 d . . .
H(12) H 0.3182 0.1274 0.9165 0.024 Uiso 1.00 1 d . . .
H(13) H 0.2024 0.4873 0.8428 0.033 Uiso 1.00 1 d . . .
H(14) H 0.2974 0.4042 0.7863 0.033 Uiso 1.00 1 d . . .
H(15) H 0.2078 0.2909 0.3859 0.025 Uiso 1.00 1 d . . .
H(16) H 0.1506 0.2524 0.4873 0.025 Uiso 1.00 1 d . . .
H(17) H 0.3931 0.397 1.0498 0.083 Uiso 1.00 1 d . . .
H(18) H 0.4445 0.356 0.9453 0.083 Uiso 1.00 1 d . . .
H(19) H 0.3715 0.556 0.9549 0.083 Uiso 1.00 1 d . . .
H(20) H 0.1369 0.8051 0.6757 0.021 Uiso 1.00 1 d . . .
H(21) H 0.0433 0.7506 0.5932 0.021 Uiso 1.00 1 d . . .
H(22) H 0.1117 0.5631 0.6454 0.021 Uiso 1.00 1 d . . .
H(23) H 0.1929 0.8642 0.5116 0.022 Uiso 1.00 1 d . . .
H(24) H 0.1565 0.6423 0.3727 0.025 Uiso 1.00 1 d . . .

loop_
_atom_site_aniso_label
_atom_site_aniso_U_11
_atom_site_aniso_U_22
_atom_site_aniso_U_33
_atom_site_aniso_U_12
_atom_site_aniso_U_13
_atom_site_aniso_U_23
O(1) 0.002(2) 0.028(3) 0.029(3) -0.004(2) 0.001(2) -0.008(2)
O(2) 0.011(3) 0.023(3) 0.036(3) 0.003(2) -0.010(2) -0.002(3)
O(3) 0.032(3) 0.025(3) 0.029(3) 0.009(3) -0.001(3) 0.000(3)
N(4) 0.010(3) 0.021(3) 0.022(3) 0.006(3) 0.001(2) 0.006(3)
C(5) 0.018(4) 0.024(4) 0.016(4) -0.015(3) 0.005(3) -0.012(3)
C(6) 0.001(3) 0.038(5) 0.022(4) -0.008(3) -0.002(3) -0.008(4)
C(7) 0.010(3) 0.009(3) 0.035(4) 0.000(3) 0.005(3) -0.001(3)
C(8) 0.014(4) 0.025(4) 0.047(5) 0.003(3) 0.011(4) -0.010(4)
C(9) 0.012(4) 0.026(5) 0.038(5) 0.016(3) -0.011(3) 0.007(4)
C(10) 0.021(4) 0.023(4) 0.016(4) -0.009(3) 0.004(3) 0.007(3)
C(11) 0.008(3) 0.019(4) 0.013(4) 0.004(3) 0.001(3) 0.003(3)
C(12) 0.022(4) 0.023(4) 0.028(4) 0.016(4) 0.001(3) 0.007(4)
C(13) 0.022(4) 0.029(5) 0.030(4) -0.017(4) -0.012(4) 0.006(4)
C(14) 0.013(4) 0.036(5) 0.019(4) 0.008(4) 0.005(3) 0.012(4)
C(15) 0.017(4) 0.023(4) 0.023(4) -0.002(3) 0.004(3) 0.005(4)
C(16) 0.012(4) 0.041(5) 0.023(4) -0.007(4) 0.015(3) 0.007(4)
C(17) 0.029(5) 0.050(6) 0.039(5) -0.002(4) 0.015(4) 0.013(5)
C(18) 0.024(4) 0.041(5) 0.038(5) -0.012(4) -0.004(4) 0.013(5)
C(19) 0.020(5) 0.032(5) 0.045(5) -0.006(4) -0.009(4) -0.004(4)
C(20) 0.018(4) 0.046(5) 0.017(4) 0.004(4) -0.006(3) -0.001(4)
C(21) 0.015(4) 0.028(5) 0.026(4) 0.004(3) -0.004(3) 0.007(4)
C(22) 0.027(5) 0.045(6) 0.034(5) 0.001(4) 0.004(4) 0.012(5)
C(23) 0.007(3) 0.031(5) 0.028(4) 0.002(3) -0.000(3) 0.012(4)
C(24) 0.039(5) 0.049(6) 0.021(4) 0.014(5) -0.011(4) 0.011(4)
C(25) 0.025(5) 0.050(6) 0.030(5) 0.003(4) 0.002(4) 0.005(5)
C(26) 0.006(3) 0.019(4) 0.038(5) 0.005(3) 0.004(3) 0.002(4)
C(27) 0.049(6) 0.113(9) 0.044(6) -0.051(7) -0.007(5) 0.003(6)

loop_
_geom_bond_atom_site_label_1
_geom_bond_site_symmetry_1
_geom_bond_atom_site_label_2
_geom_bond_site_symmetry_2
_geom_bond_distance
_geom_bond_publ_flag
O1 . C26 . 1.436(7) yes
O2 . C16 . 1.279(9) yes
O3 . C16 . 1.267(9) yes
N4 . C7 . 1.490(8) yes
N4 . H20 . 0.9500(6) no
N4 . H21 . 0.9500(12) no
N4 . H22 . 0.950(1) no
C5 . C6 . 1.513(9) yes
C5 . C8 . 1.39(1) yes
C5 . C11 . 1.38(1) yes
C6 . C26 . 1.55(1) yes
C6 . H15 . 0.9500(6) no
C6 . H16 . 0.9500(7) no
C7 . C11 . 1.530(9) yes
C7 . C26 . 1.538(9) yes
C7 . H23 . 0.950(1) no
C8 . C23 . 1.42(1) yes
C8 . H1 . 0.9500(9) no
C9 . C10 . 1.54(1) yes
C9 . C19 . 1.39(1) yes
C9 . C20 . 1.405(11) yes
C10 . C13 . 1.524(9) yes
C10 . C27 . 1.51(1) yes
C10 . H12 . 0.9500(9) no
C11 . C14 . 1.40(1) yes
C12 . C23 . 1.429(9) yes
C12 . C25 . 1.36(1) yes
C12 . H3 . 0.9500(9) no
C13 . C16 . 1.55(1) yes
C13 . H13 . 0.9500(8) no
C13 . H14 . 0.9500(9) no
C14 . C15 . 1.437(9) yes
C14 . H2 . 0.9500(9) no
C15 . C21 . 1.43(1) yes
C15 . C23 . 1.44(1) yes
C17 . C18 . 1.375(11) yes
C17 . C24 . 1.354(11) yes
C17 . H9 . 0.9500(9) no
C18 . C20 . 1.375(9) yes
C18 . H8 . 0.9500(9) no
C19 . C24 . 1.38(1) yes
C19 . H7 . 0.9500(9) no
C20 . H11 . 0.9500(7) no
C21 . C22 . 1.38(1) yes
C21 . H4 . 0.9501(9) no
C22 . C25 . 1.412(11) yes
C22 . H5 . 0.9501(8) no
C24 . H10 . 0.9500(7) no
C25 . H6 . 0.950(1) no
C26 . H24 . 0.9500(6) no
C27 . H17 . 0.9500(7) no
C27 . H18 . 0.9500(11) no
C27 . H19 . 0.950(1) no

loop_
_cod_related_entry_id
_cod_related_entry_database
_cod_related_entry_code
1 ChemSpider 30658499
